data_2224284
loop_
_publ_author_name
'Skakle, Janet M. S.'
'Tiekink, Edward R. T.'
'Wardell, James L.'
'Wardell, Solange M. S. V.'

_publ_section_title
;
 Bis[1-(isopropylideneamino)guanidinium] bis(3-nitrobenzoate)
 monohydrate
;
_journal_coeditor_code HG2595
_journal_issue 12
_journal_name_full 'Acta Crystallographica Section E'
_journal_page_first o3221
_journal_page_last o3222
_journal_paper_doi 10.1107/S1600536809048612
_journal_volume 65
_journal_year 2009
_chemical_formula_iupac '2C4 H11 N4 +, 2C7 H4 N O4 -, H2 O'
_chemical_formula_moiety '2(C4 H11 N4 +), 2(C7 H4 N O4 -), H2 O'
_chemical_formula_sum 'C22 H32 N10 O9'
_chemical_formula_weight 580.58
_chemical_name_systematic
;
Bis[1-(isopropylideneamino)guanidinium] bis(3-nitrobenzoate) monohydrate
;
_space_group_IT_number 14
_symmetry_cell_setting monoclinic
_symmetry_space_group_name_Hall '-P 2ybc'
_symmetry_space_group_name_H-M 'P 1 21/c 1'
_atom_sites_solution_hydrogens geom
_atom_sites_solution_primary direct
_atom_sites_solution_secondary difmap
_audit_creation_method SHELXL-97
_cell_angle_alpha 90
_cell_angle_beta 92.232(2)
_cell_angle_gamma 90
_cell_formula_units_Z 4
_cell_length_a 16.5833(6)
_cell_length_b 22.2457(10)
_cell_length_c 7.5424(3)
_cell_measurement_reflns_used 6191
_cell_measurement_temperature 120(2)
_cell_measurement_theta_max 27.5
_cell_measurement_theta_min 1.0
_cell_volume 2780.33(19)
_computing_cell_refinement 'DENZO (Otwinowski & Minor, 1997) and COLLECT (Hooft, 1998)'
_computing_data_collection 'COLLECT (Hooft, 1998)'
_computing_data_reduction 'DENZO (Otwinowski & Minor, 1997) and COLLECT (Hooft, 1998)'
_computing_molecular_graphics 'DIAMOND (Brandenburg, 2006)'
_computing_publication_material 'publCIF (Westrip, 2009)'
_computing_structure_refinement 'SHELXL97 (Sheldrick, 2008)'
_computing_structure_solution 'SHELXS97 (Sheldrick, 2008)'
_diffrn_ambient_temperature 120(2)
_diffrn_detector_area_resol_mean 9.091
_diffrn_measured_fraction_theta_full 0.995
_diffrn_measured_fraction_theta_max 0.995
_diffrn_measurement_device_type 'Enraf--Nonius KappaCCD area-detector'
_diffrn_measurement_method '\f and \w scans'
_diffrn_radiation_monochromator '10 cm confocal mirrors'
_diffrn_radiation_source 'Enraf Nonius FR591 rotating anode'
_diffrn_radiation_type MoK\a
_diffrn_radiation_wavelength 0.71073
_diffrn_reflns_av_R_equivalents 0.072
_diffrn_reflns_av_sigmaI/netI 0.082
_diffrn_reflns_limit_h_max 21
_diffrn_reflns_limit_h_min -21
_diffrn_reflns_limit_k_max 28
_diffrn_reflns_limit_k_min -26
_diffrn_reflns_limit_l_max 9
_diffrn_reflns_limit_l_min -9
_diffrn_reflns_number 29694
_diffrn_reflns_theta_full 27.5
_diffrn_reflns_theta_max 27.5
_diffrn_reflns_theta_min 1.2
_diffrn_standards_decay_% 0
_diffrn_standards_number 0
_exptl_absorpt_coefficient_mu 0.110
_exptl_absorpt_correction_T_max 0.099
_exptl_absorpt_correction_T_min 0.041
_exptl_absorpt_correction_type multi-scan
_exptl_absorpt_process_details '(SADABS; Sheldrick, 2003)'
_exptl_crystal_colour colourless
_exptl_crystal_density_diffrn 1.387
_exptl_crystal_density_method 'not measured'
_exptl_crystal_description prism
_exptl_crystal_F_000 1224
_exptl_crystal_size_max 0.20
_exptl_crystal_size_mid 0.08
_exptl_crystal_size_min 0.06
_refine_diff_density_max 0.35
_refine_diff_density_min -0.56
_refine_ls_extinction_method none
_refine_ls_goodness_of_fit_ref 1.06
_refine_ls_hydrogen_treatment constr
_refine_ls_matrix_type full
_refine_ls_number_parameters 380
_refine_ls_number_reflns 6339
_refine_ls_number_restraints 3
_refine_ls_restrained_S_all 1.06
_refine_ls_R_factor_all 0.121
_refine_ls_R_factor_gt 0.053
_refine_ls_shift/su_max_lt 0.001
_refine_ls_shift/su_mean 0.000
_refine_ls_structure_factor_coef Fsqd
_refine_ls_weighting_details 'calc w=1/[\s^2^(Fo^2^)+(0.0941P)^2^] where P=(Fo^2^+2Fc^2^)/3'
_refine_ls_weighting_scheme calc
_refine_ls_wR_factor_gt 0.127
_refine_ls_wR_factor_ref 0.177
_reflns_number_gt 3607
_reflns_number_total 6339
_reflns_threshold_expression I>2\s(I)
_cod_data_source_file hg2595.cif
_cod_data_source_block I
_cod_original_sg_symbol_H-M 'P 21/c'
_cod_database_code 2224284
_cod_database_fobs_code 2224284

loop_
_symmetry_equiv_pos_as_xyz
'x, y, z'
'-x, y+1/2, -z+1/2'
'-x, -y, -z'
'x, -y-1/2, z-1/2'

loop_
_atom_site_type_symbol
_atom_site_label
_atom_site_fract_x
_atom_site_fract_y
_atom_site_fract_z
_atom_site_U_iso_or_equiv
_atom_site_adp_type
_atom_site_calc_flag
_atom_site_refinement_flags
_atom_site_occupancy
_atom_site_disorder_assembly
_atom_site_disorder_group
O O1 0.53214(10) 0.81252(8) 0.2856(2) 0.0255(4) Uani d . 1 . .
O O2 0.51509(10) 0.71297(8) 0.2780(2) 0.0320(5) Uani d . 1 . .
O O3 0.80185(12) 0.89030(10) 0.4371(3) 0.0526(6) Uani d . 1 . .
O O4 0.90614(12) 0.83281(11) 0.4219(4) 0.0656(7) Uani d . 1 . .
N N1 0.83303(14) 0.84104(12) 0.4178(3) 0.0426(6) Uani d . 1 . .
C C1 0.55819(14) 0.75937(12) 0.2933(3) 0.0219(6) Uani d . 1 . .
C C2 0.64799(14) 0.74986(11) 0.3288(3) 0.0222(6) Uani d . 1 . .
C C3 0.69888(15) 0.79915(12) 0.3527(3) 0.0247(6) Uani d . 1 . .
H H3 0.6783 0.8390 0.3448 0.030 Uiso calc R 1 . .
C C4 0.77989(15) 0.78874(13) 0.3881(3) 0.0285(6) Uani d . 1 . .
C C5 0.81320(16) 0.73169(13) 0.3984(4) 0.0327(7) Uani d . 1 . .
H H5 0.8695 0.7262 0.4200 0.039 Uiso calc R 1 . .
C C6 0.76174(16) 0.68290(13) 0.3763(4) 0.0338(7) Uani d . 1 . .
H H6 0.7825 0.6432 0.3850 0.041 Uiso calc R 1 . .
C C7 0.68044(15) 0.69216(12) 0.3418(3) 0.0288(6) Uani d . 1 . .
H H7 0.6457 0.6584 0.3265 0.035 Uiso calc R 1 . .
O O8 -0.11247(11) 0.93385(11) 0.1007(3) 0.0561(6) Uani d . 1 . .
O O7 -0.03790(12) 0.86476(10) -0.0110(3) 0.0499(6) Uani d . 1 . .
O O6 0.24821(10) 0.86769(8) 0.0634(2) 0.0280(4) Uani d . 1 . .
O O5 0.31194(9) 0.93239(8) 0.2451(2) 0.0240(4) Uani d . 1 . .
N N2 -0.04684(13) 0.91043(12) 0.0778(3) 0.0384(6) Uani d . 1 . .
C C8 0.24919(14) 0.91177(11) 0.1672(3) 0.0214(5) Uani d . 1 . .
C C9 0.16892(14) 0.94107(11) 0.1993(3) 0.0219(5) Uani d . 1 . .
C C10 0.09944(14) 0.91448(12) 0.1272(3) 0.0253(6) Uani d . 1 . .
H H10 0.1030 0.8790 0.0578 0.030 Uiso calc R 1 . .
C C11 0.02547(14) 0.93963(12) 0.1564(3) 0.0286(6) Uani d . 1 . .
C C12 0.01764(16) 0.99132(13) 0.2560(4) 0.0338(7) Uani d . 1 . .
H H12 -0.0341 1.0078 0.2759 0.041 Uiso calc R 1 . .
C C13 0.08689(16) 1.01847(13) 0.3262(4) 0.0340(7) Uani d . 1 . .
H H13 0.0829 1.0542 0.3943 0.041 Uiso calc R 1 . .
C C14 0.16210(15) 0.99375(12) 0.2974(3) 0.0275(6) Uani d . 1 . .
H H14 0.2093 1.0129 0.3451 0.033 Uiso calc R 1 . .
N N3 0.36556(12) 0.70834(10) 0.4243(3) 0.0270(5) Uani d . 1 . .
H H3A 0.4153 0.7070 0.3880 0.032 Uiso calc R 1 . .
H H3B 0.3406 0.6749 0.4518 0.032 Uiso calc R 1 . .
N N4 0.36412(12) 0.81090(10) 0.3975(3) 0.0255(5) Uani d . 1 . .
H H4A 0.4139 0.8106 0.3609 0.031 Uiso calc R 1 . .
H H4B 0.3381 0.8452 0.4073 0.031 Uiso calc R 1 . .
N N5 0.25179(11) 0.75952(9) 0.4934(3) 0.0241(5) Uani d . 1 . .
H H5A 0.2268 0.7253 0.5121 0.029 Uiso calc R 1 . .
N N6 0.21349(12) 0.81397(9) 0.5205(3) 0.0238(5) Uani d . 1 . .
C C15 0.32863(14) 0.76011(11) 0.4374(3) 0.0216(5) Uani d . 1 . .
C C16 0.14172(14) 0.81102(12) 0.5791(3) 0.0237(6) Uani d . 1 . .
C C17 0.09737(16) 0.75369(13) 0.6148(4) 0.0331(7) Uani d . 1 . .
H H17A 0.0884 0.7315 0.5035 0.050 Uiso calc R 1 . .
H H17B 0.0453 0.7631 0.6651 0.050 Uiso calc R 1 . .
H H17C 0.1295 0.7291 0.6990 0.050 Uiso calc R 1 . .
C C18 0.09902(16) 0.86897(13) 0.6092(4) 0.0335(7) Uani d . 1 . .
H H18A 0.1345 0.9026 0.5810 0.050 Uiso calc R 1 . .
H H18B 0.0845 0.8716 0.7337 0.050 Uiso calc R 1 . .
H H18C 0.0500 0.8708 0.5326 0.050 Uiso calc R 1 . .
N N7 0.53461(12) 0.89118(9) 0.5808(3) 0.0249(5) Uani d . 1 . .
H H7A 0.5064 0.8672 0.6476 0.030 Uiso calc R 1 . .
H H7B 0.5489 0.8791 0.4755 0.030 Uiso calc R 1 . .
N N8 0.53482(12) 0.96461(9) 0.7968(3) 0.0250(5) Uani d . 1 . .
H H8A 0.5066 0.9415 0.8660 0.030 Uiso calc R 1 . .
H H8B 0.5495 1.0008 0.8325 0.030 Uiso calc R 1 . .
N N9 0.59766(12) 0.98184(9) 0.5355(3) 0.0228(5) Uani d . 1 . .
H H9 0.6083 1.0193 0.5655 0.027 Uiso calc R 1 . .
N N10 0.62350(12) 0.95652(9) 0.3776(3) 0.0235(5) Uani d . 1 . .
C C19 0.55533(14) 0.94484(11) 0.6384(3) 0.0210(5) Uani d . 1 . .
C C20 0.66388(14) 0.99055(12) 0.2777(3) 0.0242(6) Uani d . 1 . .
C C21 0.69303(16) 0.96204(14) 0.1118(3) 0.0356(7) Uani d . 1 . .
H H21A 0.6731 0.9206 0.1033 0.053 Uiso calc R 1 . .
H H21B 0.7522 0.9619 0.1154 0.053 Uiso calc R 1 . .
H H21C 0.6729 0.9850 0.0083 0.053 Uiso calc R 1 . .
C C22 0.68386(17) 1.05488(13) 0.3123(4) 0.0355(7) Uani d . 1 . .
H H22A 0.6343 1.0771 0.3352 0.053 Uiso calc R 1 . .
H H22B 0.7092 1.0720 0.2085 0.053 Uiso calc R 1 . .
H H22C 0.7212 1.0578 0.4159 0.053 Uiso calc R 1 . .
O O1W 0.45485(10) 0.90793(8) 0.0851(2) 0.0270(4) Uani d D 1 . .
H H1W 0.4854 0.8820 0.1333 0.041 Uiso d D 1 . .
H H2W 0.4102 0.9100 0.1336 0.041 Uiso d D 1 . .

loop_
_atom_site_aniso_label
_atom_site_aniso_U_11
_atom_site_aniso_U_22
_atom_site_aniso_U_33
_atom_site_aniso_U_12
_atom_site_aniso_U_13
_atom_site_aniso_U_23
O1 0.0233(9) 0.0224(11) 0.0309(9) 0.0022(7) 0.0003(7) -0.0020(8)
O2 0.0231(9) 0.0249(11) 0.0485(11) -0.0021(8) 0.0076(8) -0.0120(9)
O3 0.0361(12) 0.0316(13) 0.0890(17) -0.0050(10) -0.0122(12) -0.0060(12)
O4 0.0224(12) 0.0513(16) 0.122(2) -0.0042(10) -0.0123(12) 0.0050(15)
N1 0.0237(13) 0.0381(17) 0.0651(17) -0.0057(12) -0.0076(12) 0.0023(13)
C1 0.0208(13) 0.0239(15) 0.0213(12) -0.0004(11) 0.0050(10) -0.0049(10)
C2 0.0221(13) 0.0243(15) 0.0205(12) 0.0010(10) 0.0016(10) -0.0010(10)
C3 0.0229(13) 0.0246(15) 0.0266(13) 0.0004(11) 0.0010(11) 0.0002(11)
C4 0.0220(13) 0.0323(17) 0.0310(14) -0.0018(12) -0.0025(11) 0.0013(12)
C5 0.0249(14) 0.0386(18) 0.0343(15) 0.0059(13) -0.0035(12) 0.0016(13)
C6 0.0333(16) 0.0278(17) 0.0399(15) 0.0071(13) -0.0040(13) 0.0006(12)
C7 0.0279(14) 0.0265(16) 0.0317(14) 0.0000(11) -0.0014(12) -0.0015(11)
O8 0.0191(11) 0.0653(17) 0.0839(17) 0.0052(11) 0.0019(11) -0.0086(13)
O7 0.0302(11) 0.0425(15) 0.0761(15) -0.0055(10) -0.0088(11) -0.0168(12)
O6 0.0258(10) 0.0232(11) 0.0354(10) 0.0020(8) 0.0049(8) -0.0071(8)
O5 0.0189(9) 0.0230(10) 0.0302(9) -0.0009(7) 0.0003(7) -0.0001(7)
N2 0.0213(13) 0.0424(17) 0.0516(15) -0.0009(11) 0.0009(11) 0.0014(13)
C8 0.0216(13) 0.0179(14) 0.0248(12) 0.0013(10) 0.0028(11) 0.0036(11)
C9 0.0213(12) 0.0195(14) 0.0252(12) 0.0018(10) 0.0037(10) 0.0012(10)
C10 0.0255(14) 0.0202(14) 0.0304(13) 0.0027(11) 0.0027(11) 0.0003(11)
C11 0.0194(13) 0.0305(16) 0.0358(14) 0.0001(11) 0.0016(11) 0.0014(12)
C12 0.0231(14) 0.0344(17) 0.0442(16) 0.0079(12) 0.0059(13) 0.0002(13)
C13 0.0319(15) 0.0288(16) 0.0414(15) 0.0075(12) 0.0039(13) -0.0101(13)
C14 0.0241(13) 0.0252(15) 0.0333(13) 0.0008(11) 0.0007(11) -0.0025(12)
N3 0.0219(11) 0.0174(12) 0.0425(13) 0.0011(9) 0.0099(10) 0.0044(10)
N4 0.0187(10) 0.0208(12) 0.0375(12) 0.0029(9) 0.0065(9) 0.0043(9)
N5 0.0203(11) 0.0177(12) 0.0348(12) -0.0009(9) 0.0054(9) 0.0004(9)
N6 0.0217(11) 0.0199(12) 0.0300(11) 0.0009(9) 0.0023(9) -0.0009(9)
C15 0.0205(13) 0.0196(14) 0.0245(12) 0.0008(11) 0.0014(10) 0.0017(10)
C16 0.0208(13) 0.0254(15) 0.0250(13) 0.0018(11) 0.0019(10) -0.0017(11)
C17 0.0279(15) 0.0336(17) 0.0384(15) 0.0005(12) 0.0086(12) -0.0007(13)
C18 0.0270(14) 0.0324(17) 0.0415(16) 0.0031(12) 0.0075(13) -0.0016(13)
N7 0.0275(12) 0.0198(12) 0.0278(11) -0.0032(9) 0.0075(9) -0.0017(9)
N8 0.0289(12) 0.0219(12) 0.0247(11) -0.0077(9) 0.0056(9) -0.0014(9)
N9 0.0258(11) 0.0160(11) 0.0271(11) -0.0042(9) 0.0064(9) -0.0005(9)
N10 0.0228(11) 0.0242(12) 0.0239(11) 0.0010(9) 0.0043(9) -0.0004(9)
C19 0.0178(12) 0.0203(14) 0.0247(12) 0.0013(10) -0.0012(10) 0.0027(11)
C20 0.0153(12) 0.0289(16) 0.0283(13) 0.0019(11) 0.0003(10) 0.0063(11)
C21 0.0306(15) 0.0459(19) 0.0309(14) 0.0076(13) 0.0069(12) 0.0053(13)
C22 0.0384(16) 0.0370(18) 0.0311(14) -0.0112(13) 0.0030(13) 0.0060(12)
O1W 0.0215(9) 0.0268(11) 0.0330(10) 0.0019(8) 0.0047(8) 0.0037(8)

loop_
_atom_type_symbol
_atom_type_description
_atom_type_scat_dispersion_real
_atom_type_scat_dispersion_imag
_atom_type_scat_source
C C 0.0033 0.0016 'International Tables Vol C Tables 4.2.6.8 and 6.1.1.4'
H H 0.0000 0.0000 'International Tables Vol C Tables 4.2.6.8 and 6.1.1.4'
N N 0.0061 0.0033 'International Tables Vol C Tables 4.2.6.8 and 6.1.1.4'
O O 0.0106 0.0060 'International Tables Vol C Tables 4.2.6.8 and 6.1.1.4'

loop_
_geom_angle_atom_site_label_1
_geom_angle_atom_site_label_2
_geom_angle_atom_site_label_3
_geom_angle_site_symmetry_1
_geom_angle_site_symmetry_3
_geom_angle
_geom_angle_publ_flag
O3 N1 O4 . . 123.6(3) ?
O3 N1 C4 . . 118.2(2) ?
O4 N1 C4 . . 118.2(3) ?
O2 C1 O1 . . 125.0(2) ?
O2 C1 C2 . . 116.9(2) ?
O1 C1 C2 . . 118.1(2) ?
C3 C2 C7 . . 119.1(2) ?
C3 C2 C1 . . 119.9(2) ?
C7 C2 C1 . . 121.0(2) ?
C4 C3 C2 . . 118.3(2) ?
C4 C3 H3 . . 120.8 ?
C2 C3 H3 . . 120.8 ?
C3 C4 C5 . . 123.2(3) ?
C3 C4 N1 . . 118.0(2) ?
C5 C4 N1 . . 118.7(2) ?
C4 C5 C6 . . 117.9(2) ?
C4 C5 H5 . . 121.0 ?
C6 C5 H5 . . 121.0 ?
C7 C6 C5 . . 119.9(3) ?
C7 C6 H6 . . 120.1 ?
C5 C6 H6 . . 120.1 ?
C6 C7 C2 . . 121.5(3) ?
C6 C7 H7 . . 119.2 ?
C2 C7 H7 . . 119.2 ?
O8 N2 O7 . . 123.7(2) ?
O8 N2 C11 . . 118.1(3) ?
O7 N2 C11 . . 118.1(2) ?
O6 C8 O5 . . 124.4(2) ?
O6 C8 C9 . . 116.6(2) ?
O5 C8 C9 . . 119.0(2) ?
C10 C9 C14 . . 118.9(2) ?
C10 C9 C8 . . 118.5(2) ?
C14 C9 C8 . . 122.6(2) ?
C11 C10 C9 . . 119.8(2) ?
C11 C10 H10 . . 120.1 ?
C9 C10 H10 . . 120.1 ?
C10 C11 C12 . . 122.0(2) ?
C10 C11 N2 . . 118.4(2) ?
C12 C11 N2 . . 119.7(2) ?
C11 C12 C13 . . 118.5(2) ?
C11 C12 H12 . . 120.8 ?
C13 C12 H12 . . 120.8 ?
C12 C13 C14 . . 120.3(3) ?
C12 C13 H13 . . 119.8 ?
C14 C13 H13 . . 119.8 ?
C13 C14 C9 . . 120.6(2) ?
C13 C14 H14 . . 119.7 ?
C9 C14 H14 . . 119.7 ?
C15 N3 H3A . . 120.0 ?
C15 N3 H3B . . 120.0 ?
H3A N3 H3B . . 120.0 ?
C15 N4 H4A . . 120.0 ?
C15 N4 H4B . . 120.0 ?
H4A N4 H4B . . 120.0 ?
C15 N5 N6 . . 118.6(2) ?
C15 N5 H5A . . 120.7 ?
N6 N5 H5A . . 120.7 ?
C16 N6 N5 . . 116.2(2) ?
N3 C15 N4 . . 121.6(2) ?
N3 C15 N5 . . 117.5(2) ?
N4 C15 N5 . . 120.9(2) ?
N6 C16 C18 . . 117.3(2) ?
N6 C16 C17 . . 124.8(2) ?
C18 C16 C17 . . 117.9(2) ?
C16 C17 H17A . . 109.5 ?
C16 C17 H17B . . 109.5 ?
H17A C17 H17B . . 109.5 ?
C16 C17 H17C . . 109.5 ?
H17A C17 H17C . . 109.5 ?
H17B C17 H17C . . 109.5 ?
C16 C18 H18A . . 109.5 ?
C16 C18 H18B . . 109.5 ?
H18A C18 H18B . . 109.5 ?
C16 C18 H18C . . 109.5 ?
H18A C18 H18C . . 109.5 ?
H18B C18 H18C . . 109.5 ?
C19 N7 H7A . . 120.0 ?
C19 N7 H7B . . 120.0 ?
H7A N7 H7B . . 120.0 ?
C19 N8 H8A . . 120.0 ?
C19 N8 H8B . . 120.0 ?
H8A N8 H8B . . 120.0 ?
C19 N9 N10 . . 115.4(2) ?
C19 N9 H9 . . 122.3 ?
N10 N9 H9 . . 122.3 ?
C20 N10 N9 . . 116.7(2) ?
N7 C19 N8 . . 121.7(2) ?
N7 C19 N9 . . 120.0(2) ?
N8 C19 N9 . . 118.2(2) ?
N10 C20 C22 . . 125.8(2) ?
N10 C20 C21 . . 115.8(2) ?
C22 C20 C21 . . 118.4(2) ?
C20 C21 H21A . . 109.5 ?
C20 C21 H21B . . 109.5 ?
H21A C21 H21B . . 109.5 ?
C20 C21 H21C . . 109.5 ?
H21A C21 H21C . . 109.5 ?
H21B C21 H21C . . 109.5 ?
C20 C22 H22A . . 109.5 ?
C20 C22 H22B . . 109.5 ?
H22A C22 H22B . . 109.5 ?
C20 C22 H22C . . 109.5 ?
H22A C22 H22C . . 109.5 ?
H22B C22 H22C . . 109.5 ?
H1W O1W H2W . . 112.0 ?

loop_
_geom_bond_atom_site_label_1
_geom_bond_atom_site_label_2
_geom_bond_site_symmetry_2
_geom_bond_distance
_geom_bond_publ_flag
O1 C1 . 1.259(3) ?
O2 C1 . 1.258(3) ?
O3 N1 . 1.223(3) ?
O4 N1 . 1.225(3) ?
N1 C4 . 1.471(4) ?
C1 C2 . 1.517(3) ?
C2 C3 . 1.391(3) ?
C2 C7 . 1.394(4) ?
C3 C4 . 1.379(4) ?
C3 H3 . 0.9500 ?
C4 C5 . 1.385(4) ?
C5 C6 . 1.387(4) ?
C5 H5 . 0.9500 ?
C6 C7 . 1.379(4) ?
C6 H6 . 0.9500 ?
C7 H7 . 0.9500 ?
O8 N2 . 1.225(3) ?
O7 N2 . 1.229(3) ?
O6 C8 . 1.255(3) ?
O5 C8 . 1.261(3) ?
N2 C11 . 1.468(3) ?
C8 C9 . 1.510(3) ?
C9 C10 . 1.387(3) ?
C9 C14 . 1.393(4) ?
C10 C11 . 1.374(3) ?
C10 H10 . 0.9500 ?
C11 C12 . 1.383(4) ?
C12 C13 . 1.384(4) ?
C12 H12 . 0.9500 ?
C13 C14 . 1.388(4) ?
C13 H13 . 0.9500 ?
C14 H14 . 0.9500 ?
N3 C15 . 1.310(3) ?
N3 H3A . 0.8800 ?
N3 H3B . 0.8800 ?
N4 C15 . 1.314(3) ?
N4 H4A . 0.8800 ?
N4 H4B . 0.8800 ?
N5 C15 . 1.358(3) ?
N5 N6 . 1.387(3) ?
N5 H5A . 0.8800 ?
N6 C16 . 1.287(3) ?
C16 C18 . 1.492(4) ?
C16 C17 . 1.502(4) ?
C17 H17A . 0.9800 ?
C17 H17B . 0.9800 ?
C17 H17C . 0.9800 ?
C18 H18A . 0.9800 ?
C18 H18B . 0.9800 ?
C18 H18C . 0.9800 ?
N7 C19 . 1.311(3) ?
N7 H7A . 0.8800 ?
N7 H7B . 0.8800 ?
N8 C19 . 1.330(3) ?
N8 H8A . 0.8800 ?
N8 H8B . 0.8800 ?
N9 C19 . 1.347(3) ?
N9 N10 . 1.400(3) ?
N9 H9 . 0.8800 ?
N10 C20 . 1.276(3) ?
C20 C22 . 1.490(4) ?
C20 C21 . 1.499(4) ?
C21 H21A . 0.9800 ?
C21 H21B . 0.9800 ?
C21 H21C . 0.9800 ?
C22 H22A . 0.9800 ?
C22 H22B . 0.9800 ?
C22 H22C . 0.9800 ?
O1W H1W . 0.8400 ?
O1W H2W . 0.8399 ?

loop_
_geom_hbond_atom_site_label_D
_geom_hbond_atom_site_label_H
_geom_hbond_atom_site_label_A
_geom_hbond_site_symmetry_A
_geom_hbond_distance_DH
_geom_hbond_distance_HA
_geom_hbond_distance_DA
_geom_hbond_angle_DHA
O1w H1w O1 1_555 0.84 2.06 2.878(2) 164
O1w H2w O5 1_555 0.84 1.93 2.755(2) 168
N3 H3A O2 1_555 0.88 1.88 2.755(3) 170
N3 H3B O6 4_576 0.88 2.01 2.812(3) 150
N4 H4A O1 1_555 0.88 2.06 2.943(3) 177
N4 H4B O5 1_555 0.88 2.32 3.049(3) 139
N5 H5A O6 4_576 0.88 2.13 2.880(3) 142
N7 H7A O2 4_576 0.88 2.04 2.779(3) 141
N7 H7B O1 1_555 0.88 2.07 2.831(3) 144
N8 H8A O1w 1_556 0.88 2.03 2.881(3) 161
N8 H8B O1w 3_676 0.88 2.13 2.975(3) 162
N9 H9 O5 3_676 0.88 2.19 2.904(3) 138
C5 H5 O7 4_676 0.95 2.58 3.322(3) 135
C13 H13 O3 3_676 0.95 2.57 3.233(4) 127
C21 H21B O8 1_655 0.98 2.34 3.290(3) 164
C22 H22B O6 3_675 0.98 2.57 3.538(3) 168

loop_
_geom_torsion_atom_site_label_1
_geom_torsion_atom_site_label_2
_geom_torsion_atom_site_label_3
_geom_torsion_atom_site_label_4
_geom_torsion_site_symmetry_1
_geom_torsion_site_symmetry_2
_geom_torsion_site_symmetry_3
_geom_torsion_site_symmetry_4
_geom_torsion
_geom_torsion_publ_flag
O2 C1 C2 C3 . . . . -178.0(2) ?
O1 C1 C2 C3 . . . . 0.3(3) ?
O2 C1 C2 C7 . . . . 0.6(3) ?
O1 C1 C2 C7 . . . . 178.9(2) ?
C7 C2 C3 C4 . . . . 0.1(3) ?
C1 C2 C3 C4 . . . . 178.8(2) ?
C2 C3 C4 C5 . . . . 1.0(4) ?
C2 C3 C4 N1 . . . . -178.4(2) ?
O3 N1 C4 C3 . . . . 11.1(4) ?
O4 N1 C4 C3 . . . . -168.9(3) ?
O3 N1 C4 C5 . . . . -168.3(3) ?
O4 N1 C4 C5 . . . . 11.7(4) ?
C3 C4 C5 C6 . . . . -1.7(4) ?
N1 C4 C5 C6 . . . . 177.7(2) ?
C4 C5 C6 C7 . . . . 1.2(4) ?
C5 C6 C7 C2 . . . . -0.2(4) ?
C3 C2 C7 C6 . . . . -0.5(4) ?
C1 C2 C7 C6 . . . . -179.1(2) ?
O6 C8 C9 C10 . . . . 6.1(3) ?
O5 C8 C9 C10 . . . . -173.7(2) ?
O6 C8 C9 C14 . . . . -173.6(2) ?
O5 C8 C9 C14 . . . . 6.7(4) ?
C14 C9 C10 C11 . . . . -1.3(4) ?
C8 C9 C10 C11 . . . . 179.0(2) ?
C9 C10 C11 C12 . . . . 0.2(4) ?
C9 C10 C11 N2 . . . . 179.9(2) ?
O8 N2 C11 C10 . . . . -178.3(2) ?
O7 N2 C11 C10 . . . . -0.1(4) ?
O8 N2 C11 C12 . . . . 1.4(4) ?
O7 N2 C11 C12 . . . . 179.6(3) ?
C10 C11 C12 C13 . . . . 0.7(4) ?
N2 C11 C12 C13 . . . . -178.9(2) ?
C11 C12 C13 C14 . . . . -0.5(4) ?
C12 C13 C14 C9 . . . . -0.6(4) ?
C10 C9 C14 C13 . . . . 1.5(4) ?
C8 C9 C14 C13 . . . . -178.8(2) ?
C15 N5 N6 C16 . . . . -177.8(2) ?
N6 N5 C15 N3 . . . . 175.4(2) ?
N6 N5 C15 N4 . . . . -4.8(3) ?
N5 N6 C16 C18 . . . . -179.9(2) ?
N5 N6 C16 C17 . . . . -1.5(4) ?
C19 N9 N10 C20 . . . . -179.9(2) ?
N10 N9 C19 N7 . . . . -6.3(3) ?
N10 N9 C19 N8 . . . . 174.5(2) ?
N9 N10 C20 C22 . . . . -1.7(4) ?
N9 N10 C20 C21 . . . . 178.3(2) ?
